data_7707307
loop_
_publ_author_name
'Tao, Yanhui'
'Wang, Yuwei'
'Hu, Shengnan'
'Young, David James'
'Lu, Chengrong'
'Li, Hong-Xi'
'Ren, Zhi-Gang'

_publ_section_title
;
 A photoluminescent Au(I)/Ag(I)/PNN coordination complex for relatively
 rapid and reversible alcohol sensing.
;
_journal_issue 20
_journal_name_full 'Dalton transactions (Cambridge, England : 2003)'
_journal_page_first 6773
_journal_page_last 6777
_journal_paper_doi 10.1039/d1dt00931a
_journal_volume 50
_journal_year 2021
_chemical_formula_moiety 'C52 H40 Ag Au2 N8 P2, F6 P, 2(C2 H6 O)'
_chemical_formula_sum 'C56 H52 Ag Au2 F6 N8 O2 P3'
_chemical_formula_weight 1577.77
_space_group_crystal_system monoclinic
_space_group_IT_number 13
_space_group_name_Hall '-P 2yc'
_space_group_name_H-M_alt 'P 1 2/c 1'
_atom_sites_solution_hydrogens mixed
_audit_creation_method SHELXL-2016/6
_audit_update_record
;
2021-01-17 deposited with the CCDC.	2021-05-03 downloaded from the CCDC.
;
_cell_angle_alpha 90
_cell_angle_beta 109.0308(15)
_cell_angle_gamma 90
_cell_formula_units_Z 2
_cell_length_a 13.4700(7)
_cell_length_b 11.4324(6)
_cell_length_c 19.0084(11)
_cell_measurement_reflns_used 9945
_cell_measurement_temperature 120(2)
_cell_measurement_theta_max 27.5164
_cell_measurement_theta_min 3.5643
_cell_volume 2767.2(3)
_computing_cell_refinement 'Bruker SAINT'
_computing_data_collection 'Bruker APEX2'
_computing_data_reduction 'Bruker SAINT'
_computing_structure_refinement 'SHELXL-2016/6 (Sheldrick, 2016)'
_computing_structure_solution 'SHELXT 2018/2 (Sheldrick, 2018)'
_diffrn_ambient_temperature 120(2)
_diffrn_measured_fraction_theta_full 0.975
_diffrn_measured_fraction_theta_max 0.980
_diffrn_measurement_device_type 'Bruker ApexII'
_diffrn_measurement_method 'phi and omega scans'
_diffrn_radiation_monochromator graphite
_diffrn_radiation_source 'fine-focus sealed tube'
_diffrn_radiation_type MoK\a
_diffrn_radiation_wavelength 0.71073
_diffrn_reflns_av_R_equivalents 0.0500
_diffrn_reflns_av_unetI/netI 0.0304
_diffrn_reflns_Laue_measured_fraction_full 0.975
_diffrn_reflns_Laue_measured_fraction_max 0.980
_diffrn_reflns_limit_h_max 17
_diffrn_reflns_limit_h_min -16
_diffrn_reflns_limit_k_max 14
_diffrn_reflns_limit_k_min -14
_diffrn_reflns_limit_l_max 21
_diffrn_reflns_limit_l_min -24
_diffrn_reflns_number 40293
_diffrn_reflns_point_group_measured_fraction_full 0.975
_diffrn_reflns_point_group_measured_fraction_max 0.980
_diffrn_reflns_theta_full 25.242
_diffrn_reflns_theta_max 27.516
_diffrn_reflns_theta_min 3.512
_exptl_absorpt_coefficient_mu 5.796
_exptl_absorpt_correction_T_max 0.7456
_exptl_absorpt_correction_T_min 0.5150
_exptl_absorpt_correction_type multi-scan
_exptl_absorpt_process_details
;
 SADABS-2016/2 - Bruker AXS area detector scaling and absorption correction 
;
_exptl_crystal_colour light-yellow
_exptl_crystal_density_diffrn 1.894
_exptl_crystal_description block
_exptl_crystal_F_000 1528
_exptl_crystal_size_max 0.200
_exptl_crystal_size_mid 0.150
_exptl_crystal_size_min 0.100
_refine_diff_density_max 1.054
_refine_diff_density_min -1.464
_refine_diff_density_rms 0.102
_refine_ls_extinction_method none
_refine_ls_goodness_of_fit_ref 1.058
_refine_ls_hydrogen_treatment constr
_refine_ls_matrix_type full
_refine_ls_number_parameters 357
_refine_ls_number_reflns 6241
_refine_ls_number_restraints 6
_refine_ls_restrained_S_all 1.059
_refine_ls_R_factor_all 0.0251
_refine_ls_R_factor_gt 0.0243
_refine_ls_shift/su_max 0.001
_refine_ls_shift/su_mean 0.000
_refine_ls_structure_factor_coef Fsqd
_refine_ls_weighting_details 'w=1/[\s^2^(Fo^2^)+(0.0242P)^2^+4.8996P] where P=(Fo^2^+2Fc^2^)/3'
_refine_ls_weighting_scheme calc
_refine_ls_wR_factor_gt 0.0630
_refine_ls_wR_factor_ref 0.0634
_reflns_Friedel_coverage 0.000
_reflns_number_gt 6046
_reflns_number_total 6241
_reflns_threshold_expression 'I > 2\s(I)'
_cod_data_source_file d1dt00931a3.cif
_cod_data_source_block a_CCDC1
_cod_depositor_comments 'Adding full bibliography for 7707306--7707307.cif.'
_cod_original_sg_symbol_H-M 'P 2/c'
_cod_database_code 7707307
_shelx_shelxl_version_number 2016/6
_shelx_space_group_comment
;
The symmetry employed for this shelxl refinement is uniquely defined
by the following loop, which should always be used as a source of
symmetry information in preference to the above space-group names.
They are only intended as comments.
;
_shelx_estimated_absorpt_t_min 0.390
_shelx_estimated_absorpt_t_max 0.595

loop_
_space_group_symop_operation_xyz
'x, y, z'
'-x, y, -z+1/2'
'-x, -y, -z'
'x, -y, z-1/2'

loop_
_atom_site_label
_atom_site_type_symbol
_atom_site_fract_x
_atom_site_fract_y
_atom_site_fract_z
_atom_site_U_iso_or_equiv
_atom_site_adp_type
_atom_site_occupancy
_atom_site_site_symmetry_order
_atom_site_calc_flag
_atom_site_refinement_flags_posn
_atom_site_refinement_flags_adp
_atom_site_refinement_flags_occupancy
_atom_site_disorder_assembly
_atom_site_disorder_group
Au1 Au 0.500000 0.16902(2) 0.750000 0.01839(5) Uani 1 2 d S T P . .
Au2 Au 0.500000 -0.10544(2) 0.750000 0.03594(6) Uani 1 2 d S T P . .
Ag1 Ag 0.500000 0.41934(3) 0.750000 0.02199(7) Uani 1 2 d S T P . .
P1 P 0.67865(5) 0.18412(6) 0.77085(4) 0.01693(13) Uani 1 1 d . . . . .
P2 P 1.000000 0.52682(9) 0.750000 0.0239(2) Uani 1 2 d S T P . .
F1 F 1.12466(15) 0.5274(2) 0.76784(12) 0.0440(5) Uani 1 1 d . . . . .
F2 F 0.9899(3) 0.6403(4) 0.6947(2) 0.0326(8) Uiso 0.5 1 d . . P A 1
F3 F 0.9915(4) 0.4485(5) 0.6783(3) 0.0442(10) Uiso 0.5 1 d . . P B 1
F2A F 0.9946(9) 0.5115(12) 0.6636(7) 0.047(3) Uiso 0.2 1 d . . P B 2
F3A F 1.000000 0.381(2) 0.750000 0.072(6) Uiso 0.2 2 d S . P C 2
F3B F 1.000000 0.656(2) 0.750000 0.075(6) Uiso 0.2 2 d S . P B 2
F2C F 0.9829(5) 0.5946(7) 0.6772(4) 0.0317(14) Uiso 0.3 1 d . . P B 3
F3C F 0.9807(5) 0.4104(6) 0.7042(4) 0.0314(13) Uiso 0.3 1 d . . P B 3
N1 N 0.36689(18) 0.5139(2) 0.66727(13) 0.0212(4) Uani 1 1 d . . . . .
N2 N 0.50053(17) 0.37751(19) 0.61471(12) 0.0178(4) Uani 1 1 d . . . . .
N3 N 0.65035(19) 0.2619(2) 0.63089(12) 0.0236(5) Uani 1 1 d . . . . .
H3 H 0.679184 0.206963 0.611510 0.028 Uiso 1 1 calc R U . . .
N4 N 0.3491(3) -0.1028(4) 0.5857(2) 0.0606(10) Uani 1 1 d . . . . .
C1 C 0.3055(2) 0.5822(3) 0.69156(18) 0.0287(6) Uani 1 1 d . . . . .
H1 H 0.321020 0.590421 0.743772 0.034 Uiso 1 1 calc R U . . .
C2 C 0.2191(3) 0.6427(3) 0.6444(2) 0.0362(7) Uani 1 1 d . . . . .
H2 H 0.176484 0.689921 0.664156 0.043 Uiso 1 1 calc R U . . .
C3 C 0.1976(2) 0.6324(3) 0.56938(19) 0.0340(7) Uani 1 1 d . . . . .
H3A H 0.139998 0.673659 0.536280 0.041 Uiso 1 1 calc R U . . .
C4 C 0.2604(2) 0.5610(3) 0.54093(16) 0.0258(6) Uani 1 1 d . . . . .
C5 C 0.2371(2) 0.5434(3) 0.46289(17) 0.0311(7) Uani 1 1 d . . . . .
H5 H 0.179045 0.582534 0.428677 0.037 Uiso 1 1 calc R U . . .
C6 C 0.2969(2) 0.4716(3) 0.43770(16) 0.0289(6) Uani 1 1 d . . . . .
H6 H 0.279755 0.459542 0.385647 0.035 Uiso 1 1 calc R U . . .
C7 C 0.3854(2) 0.4132(2) 0.48747(15) 0.0233(5) Uani 1 1 d . . . . .
C8 C 0.4484(3) 0.3374(2) 0.46066(15) 0.0268(6) Uani 1 1 d . . . . .
H8 H 0.431272 0.323792 0.408753 0.032 Uiso 1 1 calc R U . . .
C9 C 0.5325(2) 0.2848(2) 0.50898(15) 0.0262(6) Uani 1 1 d . . . . .
H9 H 0.573774 0.231745 0.491728 0.031 Uiso 1 1 calc R U . . .
C10 C 0.5590(2) 0.3097(2) 0.58642(14) 0.0208(5) Uani 1 1 d . . . . .
C11 C 0.4130(2) 0.4285(2) 0.56504(14) 0.0190(5) Uani 1 1 d . . . . .
C12 C 0.3464(2) 0.5021(2) 0.59254(15) 0.0204(5) Uani 1 1 d . . . . .
C13 C 0.7034(2) 0.2939(2) 0.70681(15) 0.0198(5) Uani 1 1 d . . . . .
H13A H 0.678381 0.371496 0.716910 0.024 Uiso 1 1 calc R U . . .
H13B H 0.779808 0.299486 0.715503 0.024 Uiso 1 1 calc R U . . .
C14 C 0.7592(2) 0.2301(2) 0.86271(14) 0.0207(5) Uani 1 1 d . . . . .
C15 C 0.8421(2) 0.3075(3) 0.87220(17) 0.0283(6) Uani 1 1 d . . . . .
H15 H 0.856523 0.337839 0.830011 0.034 Uiso 1 1 calc R U . . .
C16 C 0.9040(3) 0.3406(3) 0.9434(2) 0.0387(8) Uani 1 1 d . . . . .
H16 H 0.960194 0.394122 0.949633 0.046 Uiso 1 1 calc R U . . .
C17 C 0.8843(3) 0.2962(3) 1.00449(19) 0.0423(9) Uani 1 1 d . . . . .
H17 H 0.927420 0.318123 1.053063 0.051 Uiso 1 1 calc R U . . .
C18 C 0.8029(3) 0.2207(4) 0.99547(19) 0.0443(9) Uani 1 1 d . . . . .
H18 H 0.789779 0.190646 1.038197 0.053 Uiso 1 1 calc R U . . .
C19 C 0.7382(3) 0.1864(3) 0.92480(18) 0.0338(7) Uani 1 1 d . . . . .
H19 H 0.681072 0.134406 0.919239 0.041 Uiso 1 1 calc R U . . .
C21 C 0.7354(2) 0.0509(2) 0.74910(16) 0.0219(5) Uani 1 1 d . . . . .
C22 C 0.8292(3) 0.0058(3) 0.7960(2) 0.0336(7) Uani 1 1 d . . . . .
H22 H 0.864865 0.043620 0.841823 0.040 Uiso 1 1 calc R U . . .
C23 C 0.8710(3) -0.0955(3) 0.7756(2) 0.0439(9) Uani 1 1 d . . . . .
H23 H 0.935996 -0.125624 0.807230 0.053 Uiso 1 1 calc R U . . .
C24 C 0.8187(3) -0.1520(3) 0.7100(2) 0.0434(9) Uani 1 1 d . . . . .
H24 H 0.847540 -0.220893 0.696514 0.052 Uiso 1 1 calc R U . . .
C25 C 0.7247(3) -0.1085(3) 0.6640(2) 0.0381(8) Uani 1 1 d . . . . .
H25 H 0.688572 -0.147857 0.618919 0.046 Uiso 1 1 calc R U . . .
C26 C 0.6822(2) -0.0073(3) 0.68312(18) 0.0277(6) Uani 1 1 d . . . . .
H26 H 0.617135 0.022176 0.651273 0.033 Uiso 1 1 calc R U . . .
C27 C 0.4047(3) -0.1059(3) 0.6460(3) 0.0456(9) Uani 1 1 d . . . . .
C28 C 0.8858(6) 0.1101(8) 0.5862(4) 0.048(2) Uiso 0.7 1 d D . P D 1
H28A H 0.879938 0.045352 0.619213 0.057 Uiso 0.7 1 calc R U P D 1
H28B H 0.935799 0.167730 0.617539 0.057 Uiso 0.7 1 calc R U P D 1
C29 C 0.9347(6) 0.0597(7) 0.5284(4) 0.0672(18) Uiso 0.7 1 d D . P D 1
H29A H 1.003057 0.024411 0.554689 0.101 Uiso 0.7 1 calc R U P D 1
H29B H 0.887770 0.000036 0.497907 0.101 Uiso 0.7 1 calc R U P D 1
H29C H 0.943860 0.122916 0.496226 0.101 Uiso 0.7 1 calc R U P D 1
O1 O 0.7896(3) 0.1630(4) 0.5591(2) 0.0438(10) Uiso 0.7 1 d D . P D 1
H1A H 0.740135 0.134391 0.525043 0.053 Uiso 0.7 1 d DR U P D 1
C28A C 0.8702(11) 0.0914(15) 0.5767(8) 0.040(5) Uiso 0.3 1 d D . P E 2
H28C H 0.901260 0.116477 0.538547 0.048 Uiso 0.3 1 calc R U P E 2
H28D H 0.878946 0.005754 0.583672 0.048 Uiso 0.3 1 calc R U P E 2
C29A C 0.9220(6) 0.1572(7) 0.6514(4) 0.0158(15) Uiso 0.3 1 d D . P E 2
H29D H 0.997314 0.139820 0.669928 0.024 Uiso 0.3 1 calc R U P E 2
H29E H 0.911686 0.241634 0.643218 0.024 Uiso 0.3 1 calc R U P E 2
H29F H 0.889525 0.131670 0.688033 0.024 Uiso 0.3 1 calc R U P E 2
O1A O 0.7636(6) 0.1229(7) 0.5559(4) 0.0276(15) Uiso 0.3 1 d D . P E 2
H1B H 0.732581 0.091809 0.515187 0.033 Uiso 0.3 1 d DR U P E 2

loop_
_atom_site_aniso_label
_atom_site_aniso_U_11
_atom_site_aniso_U_22
_atom_site_aniso_U_33
_atom_site_aniso_U_23
_atom_site_aniso_U_13
_atom_site_aniso_U_12
Au1 0.01393(8) 0.01903(8) 0.02272(8) 0.000 0.00666(5) 0.000
Au2 0.03229(10) 0.02569(9) 0.05746(13) 0.000 0.02508(9) 0.000
Ag1 0.02282(14) 0.02386(14) 0.01571(13) 0.000 0.00140(10) 0.000
P1 0.0145(3) 0.0178(3) 0.0184(3) 0.0001(2) 0.0051(2) 0.0011(2)
P2 0.0198(5) 0.0288(5) 0.0191(5) 0.000 0.0009(4) 0.000
F1 0.0215(9) 0.0703(16) 0.0364(11) 0.0035(9) 0.0042(8) 0.0085(9)
N1 0.0194(11) 0.0227(11) 0.0211(11) 0.0044(8) 0.0060(9) 0.0010(9)
N2 0.0199(10) 0.0186(10) 0.0147(10) 0.0024(8) 0.0052(8) -0.0014(8)
N3 0.0275(12) 0.0266(11) 0.0174(11) 0.0000(9) 0.0081(9) 0.0067(9)
N4 0.054(2) 0.065(2) 0.064(2) -0.0300(19) 0.0198(19) 0.0021(18)
C1 0.0314(15) 0.0269(14) 0.0309(15) 0.0047(11) 0.0144(12) 0.0047(12)
C2 0.0323(16) 0.0331(16) 0.0465(19) 0.0073(14) 0.0172(14) 0.0114(13)
C3 0.0226(14) 0.0348(16) 0.0419(18) 0.0149(14) 0.0069(13) 0.0065(12)
C4 0.0188(13) 0.0276(13) 0.0287(14) 0.0114(11) 0.0045(11) -0.0016(11)
C5 0.0213(14) 0.0385(16) 0.0266(15) 0.0169(12) -0.0016(11) -0.0037(12)
C6 0.0262(15) 0.0382(17) 0.0165(13) 0.0082(11) -0.0008(11) -0.0086(12)
C7 0.0234(13) 0.0261(13) 0.0172(12) 0.0038(10) 0.0022(10) -0.0079(10)
C8 0.0351(16) 0.0301(15) 0.0138(12) -0.0030(10) 0.0062(11) -0.0087(11)
C9 0.0335(15) 0.0265(14) 0.0191(13) -0.0041(10) 0.0092(11) -0.0033(11)
C10 0.0249(13) 0.0204(11) 0.0173(12) 0.0005(10) 0.0072(10) -0.0012(10)
C11 0.0183(12) 0.0202(12) 0.0165(12) 0.0039(9) 0.0031(9) -0.0049(10)
C12 0.0174(12) 0.0212(12) 0.0206(12) 0.0061(10) 0.0035(10) -0.0035(10)
C13 0.0191(12) 0.0206(12) 0.0201(12) 0.0015(9) 0.0070(10) 0.0016(9)
C14 0.0193(12) 0.0232(12) 0.0181(12) -0.0006(9) 0.0038(10) 0.0060(10)
C15 0.0237(14) 0.0309(14) 0.0257(14) -0.0027(11) 0.0017(11) 0.0029(12)
C16 0.0317(17) 0.0388(18) 0.0348(18) -0.0114(13) -0.0039(14) 0.0057(13)
C17 0.0384(19) 0.055(2) 0.0239(15) -0.0106(14) -0.0033(13) 0.0210(16)
C18 0.051(2) 0.061(2) 0.0236(16) 0.0094(15) 0.0154(15) 0.0247(18)
C19 0.0346(17) 0.0437(17) 0.0256(15) 0.0077(13) 0.0132(13) 0.0093(14)
C21 0.0199(13) 0.0173(11) 0.0320(15) 0.0003(10) 0.0132(11) 0.0009(10)
C22 0.0276(15) 0.0252(14) 0.0462(19) 0.0016(13) 0.0096(14) 0.0073(12)
C23 0.0406(19) 0.0311(16) 0.064(2) 0.0102(16) 0.0217(18) 0.0173(14)
C24 0.058(2) 0.0214(15) 0.067(3) 0.0001(15) 0.042(2) 0.0080(14)
C25 0.052(2) 0.0246(15) 0.049(2) -0.0109(13) 0.0319(17) -0.0065(14)
C26 0.0307(15) 0.0232(13) 0.0354(16) -0.0043(12) 0.0192(13) -0.0052(12)
C27 0.041(2) 0.0382(19) 0.066(3) -0.0203(17) 0.0290(19) -0.0034(15)

loop_
_atom_type_symbol
_atom_type_description
_atom_type_scat_dispersion_real
_atom_type_scat_dispersion_imag
_atom_type_scat_source
C C 0.0033 0.0016 'International Tables Vol C Tables 4.2.6.8 and 6.1.1.4'
H H 0.0000 0.0000 'International Tables Vol C Tables 4.2.6.8 and 6.1.1.4'
Ag Ag -0.8971 1.1015 'International Tables Vol C Tables 4.2.6.8 and 6.1.1.4'
Au Au -2.0133 8.8022 'International Tables Vol C Tables 4.2.6.8 and 6.1.1.4'
F F 0.0171 0.0103 'International Tables Vol C Tables 4.2.6.8 and 6.1.1.4'
N N 0.0061 0.0033 'International Tables Vol C Tables 4.2.6.8 and 6.1.1.4'
O O 0.0106 0.0060 'International Tables Vol C Tables 4.2.6.8 and 6.1.1.4'
P P 0.1023 0.0942 'International Tables Vol C Tables 4.2.6.8 and 6.1.1.4'

loop_
_geom_angle_atom_site_label_1
_geom_angle_atom_site_label_2
_geom_angle_atom_site_label_3
_geom_angle
_geom_angle_site_symmetry_1
_geom_angle_site_symmetry_3
_geom_angle_publ_flag
P1 Au1 P1 171.45(3) 2_656 . ?
P1 Au1 Ag1 85.725(17) 2_656 . ?
P1 Au1 Ag1 85.724(17) . . ?
P1 Au1 Au2 94.275(17) 2_656 . ?
P1 Au1 Au2 94.276(17) . . ?
Ag1 Au1 Au2 180.0 . . ?
C27 Au2 C27 179.7(2) 2_656 . ?
C27 Au2 Au1 90.15(11) 2_656 . ?
C27 Au2 Au1 90.15(11) . . ?
N1 Ag1 N1 122.30(12) 2_656 . ?
N1 Ag1 N2 69.91(8) 2_656 2_656 ?
N1 Ag1 N2 121.32(8) . 2_656 ?
N1 Ag1 N2 121.32(8) 2_656 . ?
N1 Ag1 N2 69.91(8) . . ?
N2 Ag1 N2 158.95(9) 2_656 . ?
N1 Ag1 Au1 118.85(6) 2_656 . ?
N1 Ag1 Au1 118.85(6) . . ?
N2 Ag1 Au1 79.47(5) 2_656 . ?
N2 Ag1 Au1 79.47(5) . . ?
C14 P1 C21 107.45(13) . . ?
C14 P1 C13 104.93(13) . . ?
C21 P1 C13 103.86(12) . . ?
C14 P1 Au1 116.76(9) . . ?
C21 P1 Au1 113.03(9) . . ?
C13 P1 Au1 109.74(9) . . ?
F2C P2 F2C 119.4(6) 2_756 . ?
F2C P2 F3C 151.5(4) 2_756 . ?
F2C P2 F3C 88.8(4) . . ?
F3C P2 F3C 63.5(5) 2_756 . ?
F3B P2 F1 89.75(9) . . ?
F2C P2 F1 88.2(3) 2_756 . ?
F2C P2 F1 91.6(3) . . ?
F3C P2 F1 85.1(2) 2_756 . ?
F3C P2 F1 95.4(3) . . ?
F1 P2 F1 179.50(18) 2_756 . ?
F1 P2 F3 92.47(19) 2_756 . ?
F1 P2 F3 87.81(19) . . ?
F1 P2 F3 87.81(19) 2_756 2_756 ?
F1 P2 F3 92.47(19) . 2_756 ?
F3 P2 F3 112.1(4) . 2_756 ?
F3B P2 F2A 96.2(5) . . ?
F1 P2 F2A 95.0(4) 2_756 . ?
F1 P2 F2A 85.0(4) . . ?
F1 P2 F2A 85.0(4) 2_756 2_756 ?
F1 P2 F2A 95.0(4) . 2_756 ?
F3 P2 F2A 139.8(6) . 2_756 ?
F3 P2 F2A 27.8(4) 2_756 2_756 ?
F1 P2 F2 89.68(16) 2_756 2_756 ?
F1 P2 F2 89.93(16) . 2_756 ?
F3 P2 F2 161.9(3) . 2_756 ?
F3 P2 F2 85.9(3) 2_756 2_756 ?
P2 F3C F3C 58.3(3) . 2_756 ?
C1 N1 C12 119.0(2) . . ?
C1 N1 Ag1 119.16(19) . . ?
C12 N1 Ag1 121.83(18) . . ?
C10 N2 C11 117.1(2) . . ?
C10 N2 Ag1 133.79(17) . . ?
C11 N2 Ag1 108.67(16) . . ?
C10 N3 C13 125.2(2) . . ?
N1 C1 C2 123.5(3) . . ?
C3 C2 C1 118.4(3) . . ?
C2 C3 C4 120.2(3) . . ?
C3 C4 C12 117.9(3) . . ?
C3 C4 C5 121.7(3) . . ?
C12 C4 C5 120.3(3) . . ?
C6 C5 C4 120.1(3) . . ?
C5 C6 C7 121.3(3) . . ?
C11 C7 C8 117.8(2) . . ?
C11 C7 C6 121.0(3) . . ?
C8 C7 C6 121.2(3) . . ?
C9 C8 C7 119.8(3) . . ?
C8 C9 C10 119.1(3) . . ?
N2 C10 N3 121.0(2) . . ?
N2 C10 C9 123.4(3) . . ?
N3 C10 C9 115.6(2) . . ?
N2 C11 C7 122.7(2) . . ?
N2 C11 C12 119.5(2) . . ?
C7 C11 C12 117.9(2) . . ?
N1 C12 C4 121.0(3) . . ?
N1 C12 C11 119.8(2) . . ?
C4 C12 C11 119.2(2) . . ?
N3 C13 P1 110.58(18) . . ?
C15 C14 C19 119.7(3) . . ?
C15 C14 P1 121.0(2) . . ?
C19 C14 P1 119.3(2) . . ?
C14 C15 C16 120.1(3) . . ?
C17 C16 C15 120.3(4) . . ?
C18 C17 C16 119.9(3) . . ?
C17 C18 C19 121.5(3) . . ?
C14 C19 C18 118.5(3) . . ?
C22 C21 C26 119.6(3) . . ?
C22 C21 P1 122.0(2) . . ?
C26 C21 P1 118.4(2) . . ?
C21 C22 C23 119.7(3) . . ?
C24 C23 C22 120.4(3) . . ?
C25 C24 C23 120.0(3) . . ?
C24 C25 C26 120.4(3) . . ?
C25 C26 C21 119.8(3) . . ?
N4 C27 Au2 178.1(4) . . ?
O1 C28 C29 117.5(6) . . ?
O1A C28A C29A 104.2(10) . . ?

loop_
_geom_bond_atom_site_label_1
_geom_bond_atom_site_label_2
_geom_bond_distance
_geom_bond_site_symmetry_2
_geom_bond_publ_flag
Au1 P1 2.3143(7) 2_656 ?
Au1 P1 2.3143(7) . ?
Au1 Ag1 2.8617(3) . ?
Au1 Au2 3.1377(3) . ?
Au2 C27 1.975(5) 2_656 ?
Au2 C27 1.975(5) . ?
Ag1 N1 2.240(2) 2_656 ?
Ag1 N1 2.240(2) . ?
Ag1 N2 2.618(2) 2_656 ?
Ag1 N2 2.618(2) . ?
P1 C14 1.808(3) . ?
P1 C21 1.811(3) . ?
P1 C13 1.852(3) . ?
P2 F3B 1.48(2) . ?
P2 F2C 1.536(6) 2_756 ?
P2 F2C 1.536(6) . ?
P2 F3C 1.565(6) 2_756 ?
P2 F3C 1.565(6) . ?
P2 F1 1.601(2) 2_756 ?
P2 F1 1.601(2) . ?
P2 F3 1.602(5) . ?
P2 F3 1.602(5) 2_756 ?
P2 F2A 1.629(12) . ?
P2 F2A 1.629(12) 2_756 ?
P2 F2 1.647(4) 2_756 ?
F3C F3C 1.647(14) 2_756 ?
N1 C1 1.324(4) . ?
N1 C12 1.363(3) . ?
N2 C10 1.336(3) . ?
N2 C11 1.377(3) . ?
N3 C10 1.360(3) . ?
N3 C13 1.433(3) . ?
N4 C27 1.147(6) . ?
C1 C2 1.399(4) . ?
C2 C3 1.365(5) . ?
C3 C4 1.405(5) . ?
C4 C12 1.420(4) . ?
C4 C5 1.427(4) . ?
C5 C6 1.343(5) . ?
C6 C7 1.424(4) . ?
C7 C11 1.409(4) . ?
C7 C8 1.419(4) . ?
C8 C9 1.345(4) . ?
C9 C10 1.426(4) . ?
C11 C12 1.445(4) . ?
C14 C15 1.390(4) . ?
C14 C19 1.394(4) . ?
C15 C16 1.390(4) . ?
C16 C17 1.371(6) . ?
C17 C18 1.362(6) . ?
C18 C19 1.398(5) . ?
C21 C22 1.387(4) . ?
C21 C26 1.394(4) . ?
C22 C23 1.397(5) . ?
C23 C24 1.377(6) . ?
C24 C25 1.376(6) . ?
C25 C26 1.390(4) . ?
C28 O1 1.368(8) . ?
C28 C29 1.565(10) . ?
C28A O1A 1.406(14) . ?
C28A C29A 1.557(14) . ?

loop_
_geom_hbond_atom_site_label_D
_geom_hbond_atom_site_label_H
_geom_hbond_atom_site_label_A
_geom_hbond_distance_DH
_geom_hbond_distance_HA
_geom_hbond_distance_DA
_geom_hbond_angle_DHA
_geom_hbond_site_symmetry_A
N3 H3 O1 0.88 2.10 2.886(5) 147.7 .
N3 H3 O1A 0.88 2.03 2.882(8) 162.7 .
O1 H1A N4 0.83 2.09 2.861(6) 155.1 3_656
